data_2019215
loop_
_publ_author_name
'Pan, Fangfang'
'Englert, Ulli'

_publ_section_title
;
 A new polymorph of <i>N</i>-(6-methylpyridin-2-yl)mesitylenesulfonamide
;
_journal_coeditor_code FM3002
_journal_issue 11
_journal_name_full 'Acta Crystallographica Section C'
_journal_page_first 1217
_journal_page_last 1220
_journal_paper_doi 10.1107/S0108270113025936
_journal_volume 69
_journal_year 2013
_chemical_formula_iupac 'C15 H18 N2 O2 S'
_chemical_formula_moiety 'C15 H18 N2 O2 S'
_chemical_formula_sum 'C15 H18 N2 O2 S'
_chemical_formula_weight 290.37
_chemical_name_common
;
<i>N</i>-(6-Methylpyridin-2-yl)mesitylenesulfonamide
;
_chemical_name_systematic
;
2-Methyl-6-{[(2,4,6-trimethylbenzene)sulfonyl]azanidyl}pyridin-1-ium
;
_space_group_IT_number 2
_space_group_name_Hall '-P 1'
_symmetry_cell_setting triclinic
_symmetry_space_group_name_Hall '-P 1'
_symmetry_space_group_name_H-M 'P -1'
_atom_sites_solution_hydrogens geom
_atom_sites_solution_primary direct
_atom_sites_solution_secondary difmap
_audit_creation_method SHELXL97
_cell_angle_alpha 86.829(3)
_cell_angle_beta 81.600(3)
_cell_angle_gamma 67.124(3)
_cell_formula_units_Z 2
_cell_length_a 7.9753(11)
_cell_length_b 8.1446(11)
_cell_length_c 11.7776(16)
_cell_measurement_reflns_used 1269
_cell_measurement_temperature 100(2)
_cell_measurement_theta_max 25.4246
_cell_measurement_theta_min 2.7144
_cell_volume 697.29(17)
_computing_cell_refinement 'SMART (Bruker, 2001)'
_computing_data_collection 'SMART (Bruker, 2001)'
_computing_data_reduction 'SAINT (Bruker, 1999)'
_computing_molecular_graphics 'PLATON (Spek, 2009)'
_computing_publication_material 'SHELXL2012 (Sheldrick, 2008)'
_computing_structure_refinement 'SHELXL2012 (Sheldrick, 2008)'
_computing_structure_solution 'SHELXS97 (Sheldrick, 2008)'
_diffrn_ambient_temperature 100(2)
_diffrn_measured_fraction_theta_full 0.993
_diffrn_measured_fraction_theta_max 0.963
_diffrn_measurement_device_type 'Bruker D8 diffractometer with APEX CCD detector'
_diffrn_measurement_method \w
_diffrn_radiation_monochromator 'Multilayer optics'
_diffrn_radiation_source 'Incoatec microsource'
_diffrn_radiation_type MoK\a
_diffrn_radiation_wavelength 0.71073
_diffrn_reflns_av_R_equivalents 0.0434
_diffrn_reflns_av_sigmaI/netI 0.0541
_diffrn_reflns_limit_h_max 10
_diffrn_reflns_limit_h_min -10
_diffrn_reflns_limit_k_max 10
_diffrn_reflns_limit_k_min -10
_diffrn_reflns_limit_l_max 14
_diffrn_reflns_limit_l_min -15
_diffrn_reflns_number 9103
_diffrn_reflns_theta_full 27.00
_diffrn_reflns_theta_max 27.84
_diffrn_reflns_theta_min 2.71
_exptl_absorpt_coefficient_mu 0.235
_exptl_absorpt_correction_T_max 0.979
_exptl_absorpt_correction_T_min 0.957
_exptl_absorpt_correction_type multi-scan
_exptl_absorpt_process_details '(SADABS; Sheldrick, 2003)'
_exptl_crystal_colour colourless
_exptl_crystal_density_diffrn 1.383
_exptl_crystal_density_method 'not measured'
_exptl_crystal_description block
_exptl_crystal_F_000 308
_exptl_crystal_size_max 0.19
_exptl_crystal_size_mid 0.10
_exptl_crystal_size_min 0.09
_refine_diff_density_max 0.445
_refine_diff_density_min -0.390
_refine_ls_extinction_method none
_refine_ls_goodness_of_fit_ref 1.033
_refine_ls_hydrogen_treatment mixed
_refine_ls_matrix_type full
_refine_ls_number_parameters 189
_refine_ls_number_reflns 3195
_refine_ls_number_restraints 0
_refine_ls_restrained_S_all 1.033
_refine_ls_R_factor_all 0.0607
_refine_ls_R_factor_gt 0.0457
_refine_ls_shift/su_max 0.000
_refine_ls_shift/su_mean 0.000
_refine_ls_structure_factor_coef Fsqd
_refine_ls_weighting_details 'calc w = 1/[\s^2^(Fo^2^)+(0.0461P)^2^+0.4133P] where P=(Fo^2^+2Fc^2^)/3'
_refine_ls_weighting_scheme calc
_refine_ls_wR_factor_gt 0.1075
_refine_ls_wR_factor_ref 0.1154
_reflns_number_gt 2527
_reflns_number_total 3195
_reflns_threshold_expression I>2\s(I)
_cod_data_source_file fm3002.cif
_cod_data_source_block I
_cod_original_cell_volume 697.29(16)
_cod_database_code 2019215

loop_
_symmetry_equiv_pos_as_xyz
'x, y, z'
'-x, -y, -z'

loop_
_atom_site_type_symbol
_atom_site_label
_atom_site_fract_x
_atom_site_fract_y
_atom_site_fract_z
_atom_site_U_iso_or_equiv
_atom_site_adp_type
_atom_site_calc_flag
_atom_site_refinement_flags
_atom_site_occupancy
_atom_site_symmetry_multiplicity
S S1 0.82705(7) 0.55137(6) 0.30180(4) 0.01535(14) Uani d . 1 1
O O1 0.92771(19) 0.36086(18) 0.31141(12) 0.0192(3) Uani d . 1 1
O O2 0.63729(18) 0.60458(19) 0.28521(12) 0.0205(3) Uani d . 1 1
N N1 0.8318(2) 0.8557(2) 0.53085(14) 0.0159(4) Uani d . 1 1
H H1N 0.902(3) 0.772(3) 0.570(2) 0.020(6) Uiso d . 1 1
N N2 0.8525(2) 0.6346(2) 0.41429(14) 0.0168(4) Uani d . 1 1
C C1 0.7867(3) 0.8102(3) 0.43271(16) 0.0159(4) Uani d . 1 1
C C2 0.7785(3) 1.0257(3) 0.56965(17) 0.0173(4) Uani d . 1 1
C C3 0.6797(3) 1.1637(3) 0.50479(17) 0.0192(4) Uani d . 1 1
H H3 0.6436 1.2834 0.5287 0.023 Uiso calc R 1 1
C C4 0.6325(3) 1.1258(3) 0.40230(18) 0.0200(4) Uani d . 1 1
H H4 0.5645 1.2213 0.3564 0.024 Uiso calc R 1 1
C C5 0.6820(3) 0.9540(3) 0.36666(17) 0.0186(4) Uani d . 1 1
H H5 0.6462 0.9314 0.2976 0.022 Uiso calc R 1 1
C C6 0.8320(3) 1.0474(3) 0.68275(18) 0.0235(5) Uani d . 1 1
H H6A 0.7837 1.1742 0.7024 0.035 Uiso calc R 1 1
H H6B 0.9662 0.9980 0.6778 0.035 Uiso calc R 1 1
H H6C 0.7811 0.9840 0.7422 0.035 Uiso calc R 1 1
C C7 0.9465(3) 0.6237(3) 0.18139(16) 0.0147(4) Uani d . 1 1
C C8 1.1358(3) 0.5800(3) 0.18110(17) 0.0164(4) Uani d . 1 1
C C9 1.2314(3) 0.6356(3) 0.08962(17) 0.0171(4) Uani d . 1 1
H H9 1.3583 0.6089 0.0904 0.021 Uiso calc R 1 1
C C10 1.1491(3) 0.7289(3) -0.00333(17) 0.0179(4) Uani d . 1 1
C C11 0.9640(3) 0.7663(3) -0.00193(17) 0.0188(4) Uani d . 1 1
H H11 0.9062 0.8285 -0.0652 0.023 Uiso calc R 1 1
C C12 0.8585(3) 0.7172(3) 0.08756(17) 0.0170(4) Uani d . 1 1
C C13 1.2450(3) 0.4724(3) 0.27382(18) 0.0198(4) Uani d . 1 1
H H13A 1.3601 0.4910 0.2691 0.030 Uiso calc R 1 1
H H13B 1.2725 0.3456 0.2630 0.030 Uiso calc R 1 1
H H13C 1.1731 0.5110 0.3493 0.030 Uiso calc R 1 1
C C14 1.2579(3) 0.7826(3) -0.10316(18) 0.0236(5) Uani d . 1 1
H H14A 1.1801 0.8970 -0.1336 0.035 Uiso calc R 1 1
H H14B 1.3002 0.6915 -0.1633 0.035 Uiso calc R 1 1
H H14C 1.3643 0.7943 -0.0775 0.035 Uiso calc R 1 1
C C15 0.6587(3) 0.7662(3) 0.07493(18) 0.0213(5) Uani d . 1 1
H H15A 0.6326 0.8291 0.0022 0.032 Uiso calc R 1 1
H H15B 0.5807 0.8435 0.1388 0.032 Uiso calc R 1 1
H H15C 0.6334 0.6576 0.0756 0.032 Uiso calc R 1 1

loop_
_atom_site_aniso_label
_atom_site_aniso_U_11
_atom_site_aniso_U_22
_atom_site_aniso_U_33
_atom_site_aniso_U_12
_atom_site_aniso_U_13
_atom_site_aniso_U_23
S1 0.0155(3) 0.0159(3) 0.0150(2) -0.0066(2) -0.00188(18) 0.00050(18)
O1 0.0232(8) 0.0151(7) 0.0206(8) -0.0089(6) -0.0042(6) 0.0029(6)
O2 0.0148(7) 0.0257(8) 0.0215(8) -0.0088(6) -0.0014(6) -0.0003(6)
N1 0.0155(8) 0.0153(9) 0.0164(9) -0.0057(7) -0.0022(7) 0.0026(7)
N2 0.0199(9) 0.0156(9) 0.0142(8) -0.0060(7) -0.0031(7) 0.0005(7)
C1 0.0132(9) 0.0208(10) 0.0136(9) -0.0077(8) 0.0013(7) 0.0004(8)
C2 0.0142(9) 0.0183(10) 0.0182(10) -0.0059(8) 0.0014(8) -0.0020(8)
C3 0.0187(10) 0.0166(10) 0.0201(10) -0.0053(8) 0.0009(8) -0.0011(8)
C4 0.0170(10) 0.0180(11) 0.0207(11) -0.0032(8) -0.0012(8) 0.0049(8)
C5 0.0164(10) 0.0217(11) 0.0155(10) -0.0056(8) -0.0016(8) 0.0013(8)
C6 0.0269(12) 0.0210(11) 0.0228(11) -0.0084(9) -0.0054(9) -0.0016(9)
C7 0.0171(10) 0.0134(10) 0.0139(9) -0.0065(8) -0.0010(8) -0.0008(7)
C8 0.0183(10) 0.0128(10) 0.0179(10) -0.0054(8) -0.0022(8) -0.0026(8)
C9 0.0137(9) 0.0188(10) 0.0195(10) -0.0069(8) -0.0008(8) -0.0028(8)
C10 0.0231(11) 0.0156(10) 0.0157(10) -0.0087(8) -0.0004(8) -0.0021(8)
C11 0.0227(11) 0.0171(10) 0.0153(10) -0.0056(9) -0.0051(8) 0.0015(8)
C12 0.0177(10) 0.0154(10) 0.0173(10) -0.0052(8) -0.0036(8) -0.0018(8)
C13 0.0168(10) 0.0198(11) 0.0220(11) -0.0060(9) -0.0047(8) 0.0037(8)
C14 0.0267(11) 0.0254(12) 0.0207(11) -0.0139(10) 0.0013(9) 0.0004(9)
C15 0.0206(11) 0.0251(12) 0.0178(10) -0.0074(9) -0.0064(8) 0.0022(9)

loop_
_atom_type_symbol
_atom_type_description
_atom_type_scat_dispersion_real
_atom_type_scat_dispersion_imag
_atom_type_scat_source
C C 0.0033 0.0016 'International Tables Vol C Tables 4.2.6.8 and 6.1.1.4'
H H 0.0000 0.0000 'International Tables Vol C Tables 4.2.6.8 and 6.1.1.4'
N N 0.0061 0.0033 'International Tables Vol C Tables 4.2.6.8 and 6.1.1.4'
O O 0.0106 0.0060 'International Tables Vol C Tables 4.2.6.8 and 6.1.1.4'
S S 0.1246 0.1234 'International Tables Vol C Tables 4.2.6.8 and 6.1.1.4'

loop_
_geom_angle_atom_site_label_1
_geom_angle_atom_site_label_2
_geom_angle_atom_site_label_3
_geom_angle
_geom_angle_publ_flag
O1 S1 O2 115.15(9) y
O1 S1 N2 105.04(9) y
O2 S1 N2 113.34(9) y
O1 S1 C7 106.20(9) y
O2 S1 C7 109.16(9) y
N2 S1 C7 107.44(9) y
C2 N1 C1 124.98(18) y
C2 N1 H1N 117.0(15) ?
C1 N1 H1N 118.0(15) ?
C1 N2 S1 122.42(14) y
N2 C1 N1 113.68(17) y
N2 C1 C5 130.48(19) y
N1 C1 C5 115.83(18) y
C3 C2 N1 118.79(19) y
C3 C2 C6 124.28(19) ?
N1 C2 C6 116.93(18) y
C2 C3 C4 118.86(19) ?
C2 C3 H3 120.6 ?
C4 C3 H3 120.6 ?
C5 C4 C3 121.48(19) ?
C5 C4 H4 119.3 ?
C3 C4 H4 119.3 ?
C4 C5 C1 119.99(19) ?
C4 C5 H5 120.0 ?
C1 C5 H5 120.0 ?
C2 C6 H6A 109.5 ?
C2 C6 H6B 109.5 ?
H6A C6 H6B 109.5 ?
C2 C6 H6C 109.5 ?
H6A C6 H6C 109.5 ?
H6B C6 H6C 109.5 ?
C8 C7 C12 120.14(18) ?
C8 C7 S1 117.37(14) ?
C12 C7 S1 122.46(15) ?
C9 C8 C7 118.65(18) ?
C9 C8 C13 116.94(17) ?
C7 C8 C13 124.40(18) ?
C8 C9 C10 122.68(18) ?
C8 C9 H9 118.7 ?
C10 C9 H9 118.7 ?
C11 C10 C9 117.36(18) ?
C11 C10 C14 121.18(18) ?
C9 C10 C14 121.43(18) ?
C10 C11 C12 123.24(19) ?
C10 C11 H11 118.4 ?
C12 C11 H11 118.4 ?
C11 C12 C7 117.89(18) ?
C11 C12 C15 116.56(18) ?
C7 C12 C15 125.54(18) ?
C8 C13 H13A 109.5 ?
C8 C13 H13B 109.5 ?
H13A C13 H13B 109.5 ?
C8 C13 H13C 109.5 ?
H13A C13 H13C 109.5 ?
H13B C13 H13C 109.5 ?
C10 C14 H14A 109.5 ?
C10 C14 H14B 109.5 ?
H14A C14 H14B 109.5 ?
C10 C14 H14C 109.5 ?
H14A C14 H14C 109.5 ?
H14B C14 H14C 109.5 ?
C12 C15 H15A 109.5 ?
C12 C15 H15B 109.5 ?
H15A C15 H15B 109.5 ?
C12 C15 H15C 109.5 ?
H15A C15 H15C 109.5 ?
H15B C15 H15C 109.5 ?

loop_
_geom_bond_atom_site_label_1
_geom_bond_atom_site_label_2
_geom_bond_distance
_geom_bond_publ_flag
S1 O1 1.4504(15) y
S1 O2 1.4434(14) y
S1 N2 1.5940(17) y
S1 C7 1.793(2) y
N1 C2 1.365(3) y
N1 C1 1.370(3) y
N1 H1N 0.86(2) ?
N2 C1 1.336(3) y
C1 C5 1.415(3) ?
C2 C3 1.364(3) ?
C2 C6 1.496(3) ?
C3 C4 1.400(3) ?
C3 H3 0.9500 ?
C4 C5 1.370(3) ?
C4 H4 0.9500 ?
C5 H5 0.9500 ?
C6 H6A 0.9800 ?
C6 H6B 0.9800 ?
C6 H6C 0.9800 ?
C7 C8 1.410(3) ?
C7 C12 1.418(3) ?
C8 C9 1.386(3) ?
C8 C13 1.516(3) ?
C9 C10 1.392(3) ?
C9 H9 0.9500 ?
C10 C11 1.384(3) ?
C10 C14 1.506(3) ?
C11 C12 1.391(3) ?
C11 H11 0.9500 ?
C12 C15 1.513(3) ?
C13 H13A 0.9800 ?
C13 H13B 0.9800 ?
C13 H13C 0.9800 ?
C14 H14A 0.9800 ?
C14 H14B 0.9800 ?
C14 H14C 0.9800 ?
C15 H15A 0.9800 ?
C15 H15B 0.9800 ?
C15 H15C 0.9800 ?

loop_
_geom_hbond_atom_site_label_D
_geom_hbond_atom_site_label_H
_geom_hbond_atom_site_label_A
_geom_hbond_site_symmetry_A
_geom_hbond_distance_DH
_geom_hbond_distance_HA
_geom_hbond_distance_DA
_geom_hbond_angle_DHA
N1 H1N O1 2_766 0.86(2) 2.05(2) 2.879(2) 161.9

loop_
_geom_torsion_atom_site_label_1
_geom_torsion_atom_site_label_2
_geom_torsion_atom_site_label_3
_geom_torsion_atom_site_label_4
_geom_torsion
O1 S1 N2 C1 176.23(15)
O2 S1 N2 C1 -57.23(18)
C7 S1 N2 C1 63.45(17)
S1 N2 C1 N1 -176.39(13)
S1 N2 C1 C5 2.4(3)
C2 N1 C1 N2 -178.80(17)
C2 N1 C1 C5 2.2(3)
C1 N1 C2 C3 -3.1(3)
C1 N1 C2 C6 176.22(18)
N1 C2 C3 C4 1.6(3)
C6 C2 C3 C4 -177.67(19)
C2 C3 C4 C5 0.5(3)
C3 C4 C5 C1 -1.3(3)
N2 C1 C5 C4 -178.71(19)
N1 C1 C5 C4 0.0(3)
O1 S1 C7 C8 -53.92(17)
O2 S1 C7 C8 -178.64(14)
N2 S1 C7 C8 58.08(17)
O2 S1 C7 C12 -0.26(19)
O1 S1 C7 C12 124.46(16)
N2 S1 C7 C12 -123.54(17)
C12 C7 C8 C9 2.2(3)
S1 C7 C8 C9 -179.41(14)
C12 C7 C8 C13 -176.71(18)
S1 C7 C8 C13 1.7(3)
C7 C8 C9 C10 -1.7(3)
C13 C8 C9 C10 177.32(18)
C8 C9 C10 C11 0.2(3)
C8 C9 C10 C14 -178.12(18)
C9 C10 C11 C12 0.8(3)
C14 C10 C11 C12 179.10(19)
C10 C11 C12 C7 -0.3(3)
C10 C11 C12 C15 -179.20(19)
C8 C7 C12 C11 -1.3(3)
S1 C7 C12 C11 -179.59(14)
C8 C7 C12 C15 177.58(18)
S1 C7 C12 C15 -0.8(3)
